data_4310926
loop_
_publ_author_name
'Paul Sood'
'Mohan Koutha'
'Maomian Fan'
'Yaroslav Klichko'
'Hongming Zhang'
'Michael Lattman'

_publ_section_title
;
 Phosphorus-Based p-tert-Butylcalix[5]arene Ligands
;
_journal_name_full 'Inorganic Chemistry'
_journal_page_first 2975
_journal_page_last 2980
_journal_paper_doi 10.1021/ic035359d
_journal_volume 43
_journal_year 2004
_chemical_formula_sum 'C66 H86 N2 O5 P2'
_chemical_formula_weight 1049.31
_chemical_name_systematic
; 
 ? 
;
_space_group_IT_number 14
_symmetry_cell_setting monoclinic
_symmetry_space_group_name_Hall '-P 2yn'
_symmetry_space_group_name_H-M 'P 1 21/n 1'
_atom_sites_solution_hydrogens geom
_atom_sites_solution_primary direct
_atom_sites_solution_secondary difmap
_audit_creation_method SHELXL-97
_cell_angle_alpha 90.00
_cell_angle_beta 104.74(2)
_cell_angle_gamma 90.00
_cell_formula_units_Z 4
_cell_length_a 13.886(4)
_cell_length_b 24.733(6)
_cell_length_c 18.573(4)
_cell_measurement_reflns_used 30
_cell_measurement_temperature 228(2)
_cell_measurement_theta_max 15.0
_cell_measurement_theta_min 10.0
_cell_volume 6169(3)
_computing_cell_refinement 'Bruker XSCANS'
_computing_data_collection 'Bruker XSCANS'
_computing_data_reduction 'Bruker XSCANS'
_computing_molecular_graphics 'Bruker SHELXTL'
_computing_publication_material 'Bruker SHELXTL'
_computing_structure_refinement 'SHELXL-97 (Sheldrick, 1997)'
_computing_structure_solution 'SHELXS-97 (Sheldrick, 1990)'
_diffrn_ambient_temperature 228(2)
_diffrn_measured_fraction_theta_full 0.968
_diffrn_measured_fraction_theta_max 0.968
_diffrn_measurement_device_type 'Bruker P4'
_diffrn_measurement_method '\w scans'
_diffrn_radiation_monochromator graphite
_diffrn_radiation_source 'fine-focus sealed tube'
_diffrn_radiation_type MoK\a
_diffrn_radiation_wavelength 0.71073
_diffrn_reflns_av_R_equivalents 0.045
_diffrn_reflns_av_sigmaI/netI 0.117
_diffrn_reflns_limit_h_max 14
_diffrn_reflns_limit_h_min 0
_diffrn_reflns_limit_k_max 24
_diffrn_reflns_limit_k_min 0
_diffrn_reflns_limit_l_max 18
_diffrn_reflns_limit_l_min -18
_diffrn_reflns_number 6939
_diffrn_reflns_theta_full 21.01
_diffrn_reflns_theta_max 21.01
_diffrn_reflns_theta_min 1.84
_diffrn_standards_decay_% 5.50
_diffrn_standards_interval_count 147
_diffrn_standards_number 3
_exptl_absorpt_coefficient_mu 0.119
_exptl_absorpt_correction_T_max n/a
_exptl_absorpt_correction_T_min n/a
_exptl_absorpt_correction_type n/a
_exptl_crystal_colour colorless
_exptl_crystal_density_diffrn 1.130
_exptl_crystal_density_method 'not measured'
_exptl_crystal_description plates
_exptl_crystal_F_000 2264
_exptl_crystal_size_max 0.35
_exptl_crystal_size_mid 0.25
_exptl_crystal_size_min 0.10
_refine_diff_density_max 0.460
_refine_diff_density_min -0.249
_refine_diff_density_rms 0.053
_refine_ls_extinction_coef 0.0020(3)
_refine_ls_extinction_expression Fc^*^=kFc[1+0.001xFc^2^\l^3^/sin(2\q)]^-1/4^
_refine_ls_extinction_method SHELXL
_refine_ls_goodness_of_fit_ref 0.955
_refine_ls_hydrogen_treatment mixed
_refine_ls_matrix_type full
_refine_ls_number_parameters 699
_refine_ls_number_reflns 6601
_refine_ls_number_restraints 15
_refine_ls_restrained_S_all 0.954
_refine_ls_R_factor_all 0.144
_refine_ls_R_factor_gt 0.062
_refine_ls_shift/su_max 0.000
_refine_ls_shift/su_mean 0.000
_refine_ls_structure_factor_coef Fsqd
_refine_ls_weighting_details 'w=1/[\s^2^(Fo^2^)+(0.0694P)^2^+0.0000P] where P=(Fo^2^+2Fc^2^)/3'
_refine_ls_weighting_scheme calc
_refine_ls_wR_factor_gt 0.130
_refine_ls_wR_factor_ref 0.153
_reflns_number_gt 3599
_reflns_number_total 6601
_reflns_threshold_expression >2sigma(I)
_cod_data_source_file ic035359dsi20031124_025643_1.cif
_cod_data_source_block 1(mf-39p5)
_cod_depositor_comments
;
The following automatic conversions were performed:
'_symmetry_cell_setting' value 'Monoclinic' changed to 'monoclinic'
according to '/home/saulius/struct/CIF-dictionaries/cif_core.dic'
dictionary named 'cif_core.dic' version 2.4.1 from 2010-06-29.

Automatic conversion script
Id: cif_fix_enum 1527 2010-12-29 10:47:43Z saulius 

The following automatic conversions were performed:

'_refine_ls_weighting_scheme' value 'calc
w=1/[\s^2^(Fo^2^)+(0.0694P)^2^+0.0000P] where P=(Fo^2^+2Fc^2^)/3' was
changed to 'calc'. New tag '_refine_ls_weighting_details' was
created. The value of the new tag was set to
'w=1/[\s^2^(Fo^2^)+(0.0694P)^2^+0.0000P] where P=(Fo^2^+2Fc^2^)/3'.

Automatic conversion script
Id: cif_fix_values 3143 2015-03-26 13:38:13Z robertas 
;
_cod_original_formula_sum '[C59H78N2O5P2] . [C7H8]'
_cod_database_code 4310926

loop_
_symmetry_equiv_pos_as_xyz
'x, y, z'
'-x+1/2, y+1/2, -z+1/2'
'-x, -y, -z'
'x-1/2, -y-1/2, z-1/2'

loop_
_atom_site_label
_atom_site_type_symbol
_atom_site_fract_x
_atom_site_fract_y
_atom_site_fract_z
_atom_site_U_iso_or_equiv
_atom_site_adp_type
_atom_site_occupancy
_atom_site_calc_flag
_atom_site_refinement_flags
_atom_site_disorder_assembly
_atom_site_disorder_group
P1 P 0.17457(11) 0.24604(6) 0.13703(8) 0.0325(4) Uani 1 d . . .
P2 P 0.34652(11) 0.23791(6) 0.32678(8) 0.0344(4) Uani 1 d . . .
O1 O 0.1161(3) 0.19803(18) 0.2635(2) 0.0560(12) Uani 1 d . . .
H1 H 0.1691 0.2052 0.2933 0.084 Uiso 1 calc R . .
O2 O 0.0558(2) 0.23526(13) 0.08969(18) 0.0329(9) Uani 1 d . . .
O3 O 0.2071(2) 0.29433(13) 0.08686(17) 0.0303(9) Uani 1 d . . .
O4 O 0.3272(2) 0.30281(14) 0.30927(18) 0.0326(9) Uani 1 d . . .
O5 O 0.3641(3) 0.23821(14) 0.41831(18) 0.0358(10) Uani 1 d . . .
N1 N 0.2290(3) 0.19611(17) 0.1012(3) 0.0389(12) Uani 1 d . . .
N2 N 0.4612(3) 0.22354(18) 0.3238(2) 0.0410(13) Uani 1 d . . .
C3 C 0.2258(5) 0.1923(2) 0.0228(3) 0.0593(19) Uani 1 d . . .
H3A H 0.2363 0.2274 0.0042 0.089 Uiso 1 calc R . .
H3B H 0.1619 0.1788 -0.0041 0.089 Uiso 1 calc R . .
H3C H 0.2770 0.1681 0.0162 0.089 Uiso 1 calc R . .
C4 C 0.2201(5) 0.1431(2) 0.1337(3) 0.063(2) Uani 1 d . . .
H4A H 0.2191 0.1474 0.1849 0.094 Uiso 1 calc R . .
H4B H 0.2758 0.1210 0.1308 0.094 Uiso 1 calc R . .
H4C H 0.1595 0.1261 0.1068 0.094 Uiso 1 calc R . .
C5 C 0.4735(5) 0.1954(3) 0.2573(4) 0.077(2) Uani 1 d . . .
H5A H 0.4102 0.1817 0.2295 0.115 Uiso 1 calc R . .
H5B H 0.5192 0.1659 0.2719 0.115 Uiso 1 calc R . .
H5C H 0.4992 0.2201 0.2269 0.115 Uiso 1 calc R . .
C6 C 0.5516(4) 0.2443(3) 0.3716(3) 0.0549(18) Uani 1 d . . .
H6A H 0.5371 0.2617 0.4139 0.082 Uiso 1 calc R . .
H6B H 0.5808 0.2700 0.3447 0.082 Uiso 1 calc R . .
H6C H 0.5974 0.2151 0.3883 0.082 Uiso 1 calc R . .
C11 C 0.0516(5) 0.1767(2) 0.3007(3) 0.0370(15) Uani 1 d . . .
C12 C 0.0779(4) 0.16711(19) 0.3766(3) 0.0317(14) Uani 1 d . . .
C13 C 0.0057(4) 0.1433(2) 0.4067(3) 0.0410(16) Uani 1 d . . .
H13A H 0.0226 0.1356 0.4574 0.049 Uiso 1 calc R . .
C14 C -0.0899(4) 0.1306(2) 0.3655(3) 0.0378(15) Uani 1 d . . .
C15 C -0.1111(4) 0.1418(2) 0.2890(3) 0.0391(15) Uani 1 d . . .
H15A H -0.1742 0.1336 0.2594 0.047 Uiso 1 calc R . .
C16 C -0.0425(4) 0.1643(2) 0.2558(3) 0.0340(15) Uani 1 d . . .
C17 C -0.1654(5) 0.1055(3) 0.4028(4) 0.068(2) Uani 1 d . . .
C18 C -0.1234(8) 0.0569(5) 0.4472(8) 0.239(9) Uani 1 d . . .
H18A H -0.0824 0.0681 0.4946 0.359 Uiso 1 calc R . .
H18B H -0.0840 0.0367 0.4210 0.359 Uiso 1 calc R . .
H18C H -0.1767 0.0347 0.4545 0.359 Uiso 1 calc R . .
C19 C -0.1905(8) 0.1454(5) 0.4550(6) 0.208(7) Uani 1 d . . .
H19A H -0.1307 0.1631 0.4824 0.311 Uiso 1 calc R . .
H19B H -0.2212 0.1272 0.4890 0.311 Uiso 1 calc R . .
H19C H -0.2357 0.1719 0.4274 0.311 Uiso 1 calc R . .
C20 C -0.2601(7) 0.0892(5) 0.3482(5) 0.169(6) Uani 1 d . . .
H20A H -0.2503 0.0555 0.3255 0.254 Uiso 1 calc R . .
H20B H -0.2788 0.1165 0.3105 0.254 Uiso 1 calc R . .
H20C H -0.3118 0.0852 0.3736 0.254 Uiso 1 calc R . .
C21 C -0.0214(4) 0.2622(2) 0.1107(3) 0.0302(14) Uani 1 d . . .
C22 C -0.0782(4) 0.2353(2) 0.1519(3) 0.0318(14) Uani 1 d . . .
C23 C -0.1543(4) 0.2637(2) 0.1698(3) 0.0368(15) Uani 1 d . . .
H23A H -0.1923 0.2462 0.1973 0.044 Uiso 1 calc R . .
C24 C -0.1776(4) 0.3172(2) 0.1490(3) 0.0364(15) Uani 1 d . . .
C25 C -0.1208(4) 0.3413(2) 0.1060(3) 0.0349(15) Uani 1 d . . .
H25A H -0.1356 0.3766 0.0899 0.042 Uiso 1 calc R . .
C26 C -0.0427(4) 0.3150(2) 0.0858(3) 0.0291(14) Uani 1 d . . .
C27 C -0.2644(4) 0.3448(2) 0.1707(3) 0.0457(16) Uani 1 d . . .
C28 C -0.2819(5) 0.4022(2) 0.1407(4) 0.062(2) Uani 1 d . . .
H28A H -0.3398 0.4169 0.1529 0.093 Uiso 1 calc R . .
H28B H -0.2922 0.4017 0.0876 0.093 Uiso 1 calc R . .
H28C H -0.2250 0.4241 0.1627 0.093 Uiso 1 calc R . .
C29 C -0.3607(4) 0.3126(3) 0.1400(4) 0.063(2) Uani 1 d . . .
H29A H -0.3537 0.2771 0.1615 0.094 Uiso 1 calc R . .
H29B H -0.3732 0.3097 0.0869 0.094 Uiso 1 calc R . .
H29C H -0.4154 0.3308 0.1524 0.094 Uiso 1 calc R . .
C30 C -0.2440(5) 0.3464(3) 0.2561(3) 0.0619(19) Uani 1 d . . .
H30A H -0.2355 0.3103 0.2755 0.093 Uiso 1 calc R . .
H30B H -0.2992 0.3632 0.2698 0.093 Uiso 1 calc R . .
H30C H -0.1846 0.3669 0.2765 0.093 Uiso 1 calc R . .
C31 C 0.1955(4) 0.3485(2) 0.1067(3) 0.0281(14) Uani 1 d . . .
C32 C 0.1049(4) 0.3737(2) 0.0779(3) 0.0289(14) Uani 1 d . . .
C33 C 0.1015(4) 0.4291(2) 0.0892(3) 0.0330(14) Uani 1 d . . .
H33A H 0.0412 0.4467 0.0699 0.040 Uiso 1 calc R . .
C34 C 0.1812(4) 0.4599(2) 0.1271(3) 0.0324(14) Uani 1 d . . .
C35 C 0.2688(4) 0.4316(2) 0.1594(3) 0.0340(15) Uani 1 d . . .
H35A H 0.3229 0.4506 0.1880 0.041 Uiso 1 calc R . .
C36 C 0.2778(4) 0.3764(2) 0.1505(3) 0.0279(14) Uani 1 d . . .
C37 C 0.1782(5) 0.5222(2) 0.1286(3) 0.0423(16) Uani 1 d . . .
C38 C 0.2594(5) 0.5466(2) 0.1909(3) 0.075(2) Uani 1 d . . .
H38A H 0.2527 0.5333 0.2380 0.112 Uiso 1 calc R . .
H38B H 0.2534 0.5852 0.1897 0.112 Uiso 1 calc R . .
H38C H 0.3235 0.5365 0.1844 0.112 Uiso 1 calc R . .
C39 C 0.1929(5) 0.5418(2) 0.0543(3) 0.0532(18) Uani 1 d . . .
H39A H 0.1445 0.5250 0.0144 0.080 Uiso 1 calc R . .
H39B H 0.2586 0.5324 0.0508 0.080 Uiso 1 calc R . .
H39C H 0.1848 0.5804 0.0510 0.080 Uiso 1 calc R . .
C40 C 0.0763(5) 0.5426(2) 0.1370(4) 0.073(2) Uani 1 d . . .
H40A H 0.0251 0.5327 0.0937 0.109 Uiso 1 calc R . .
H40B H 0.0781 0.5812 0.1422 0.109 Uiso 1 calc R . .
H40C H 0.0625 0.5265 0.1803 0.109 Uiso 1 calc R . .
C41 C 0.3961(4) 0.3445(2) 0.3237(3) 0.0291(14) Uani 1 d . . .
C42 C 0.4239(4) 0.3673(2) 0.2637(3) 0.0292(14) Uani 1 d . . .
C43 C 0.4904(4) 0.4100(2) 0.2765(3) 0.0340(14) Uani 1 d . . .
H43A H 0.5097 0.4249 0.2363 0.041 Uiso 1 calc R . .
C44 C 0.5298(4) 0.4318(2) 0.3474(3) 0.0362(15) Uani 1 d . . .
C45 C 0.4966(4) 0.4085(2) 0.4048(3) 0.0345(15) Uani 1 d . . .
H45A H 0.5203 0.4225 0.4525 0.041 Uiso 1 calc R . .
C46 C 0.4305(4) 0.3657(2) 0.3955(3) 0.0288(14) Uani 1 d . . .
C47 C 0.6024(5) 0.4800(2) 0.3621(3) 0.0479(17) Uani 1 d . . .
C48 C 0.6984(6) 0.4611(3) 0.4166(5) 0.112(3) Uani 1 d . . .
H48A H 0.6830 0.4459 0.4600 0.168 Uiso 1 calc R . .
H48B H 0.7426 0.4912 0.4310 0.168 Uiso 1 calc R . .
H48C H 0.7299 0.4341 0.3932 0.168 Uiso 1 calc R . .
C49 C 0.6294(6) 0.4999(3) 0.2930(4) 0.090(3) Uani 1 d . . .
H49A H 0.6598 0.4711 0.2720 0.135 Uiso 1 calc R . .
H49B H 0.6753 0.5296 0.3058 0.135 Uiso 1 calc R . .
H49C H 0.5704 0.5118 0.2574 0.135 Uiso 1 calc R . .
C50 C 0.5562(7) 0.5263(3) 0.3952(5) 0.121(4) Uani 1 d . . .
H50A H 0.5504 0.5163 0.4439 0.181 Uiso 1 calc R . .
H50B H 0.4913 0.5340 0.3638 0.181 Uiso 1 calc R . .
H50C H 0.5975 0.5578 0.3989 0.181 Uiso 1 calc R . .
C51 C 0.2888(4) 0.2657(2) 0.4417(3) 0.0311(14) Uani 1 d . . .
C52 C 0.3066(4) 0.3193(2) 0.4630(3) 0.0300(14) Uani 1 d . . .
C53 C 0.2335(4) 0.3478(2) 0.4864(3) 0.0395(15) Uani 1 d . . .
H53A H 0.2458 0.3834 0.5019 0.047 Uiso 1 calc R . .
C54 C 0.1431(4) 0.3245(2) 0.4873(3) 0.0355(15) Uani 1 d . . .
C55 C 0.1283(4) 0.2705(2) 0.4660(3) 0.0344(15) Uani 1 d . . .
H55A H 0.0686 0.2539 0.4672 0.041 Uiso 1 calc R . .
C56 C 0.2001(4) 0.2403(2) 0.4429(3) 0.0306(14) Uani 1 d . . .
C57 C 0.0634(5) 0.3556(3) 0.5126(4) 0.0556(18) Uani 1 d . . .
C58 C 0.0402(8) 0.3307(4) 0.5783(5) 0.156(5) Uani 1 d . . .
H58A H 0.0310 0.2925 0.5703 0.233 Uiso 1 calc R . .
H58B H -0.0196 0.3464 0.5860 0.233 Uiso 1 calc R . .
H58C H 0.0943 0.3370 0.6213 0.233 Uiso 1 calc R . .
C59 C 0.0810(6) 0.4152(3) 0.5191(5) 0.098(3) Uani 1 d . . .
H59A H 0.1017 0.4279 0.4765 0.148 Uiso 1 calc R . .
H59B H 0.1321 0.4228 0.5635 0.148 Uiso 1 calc R . .
H59C H 0.0206 0.4332 0.5214 0.148 Uiso 1 calc R . .
C60 C -0.0356(6) 0.3540(3) 0.4477(5) 0.107(3) Uani 1 d . . .
H60A H -0.0224 0.3675 0.4027 0.160 Uiso 1 calc R . .
H60B H -0.0854 0.3760 0.4609 0.160 Uiso 1 calc R . .
H60C H -0.0591 0.3174 0.4400 0.160 Uiso 1 calc R . .
C61 C -0.0650(4) 0.1759(2) 0.1730(3) 0.0360(15) Uani 1 d . . .
H61A H -0.1253 0.1568 0.1483 0.043 Uiso 1 calc R . .
H61B H -0.0112 0.1615 0.1542 0.043 Uiso 1 calc R . .
C62 C 0.0143(4) 0.3428(2) 0.0366(3) 0.0315(14) Uani 1 d . . .
H62A H 0.0348 0.3157 0.0058 0.038 Uiso 1 calc R . .
H62B H -0.0303 0.3676 0.0037 0.038 Uiso 1 calc R . .
C63 C 0.3762(4) 0.3486(2) 0.1853(3) 0.0316(14) Uani 1 d . . .
H63A H 0.3652 0.3099 0.1858 0.038 Uiso 1 calc R . .
H63B H 0.4218 0.3554 0.1545 0.038 Uiso 1 calc R . .
C64 C 0.4073(4) 0.3444(2) 0.4666(3) 0.0359(15) Uani 1 d . . .
H64A H 0.4576 0.3176 0.4879 0.043 Uiso 1 calc R . .
H64B H 0.4162 0.3742 0.5016 0.043 Uiso 1 calc R . .
C65 C 0.1814(4) 0.1806(2) 0.4236(3) 0.0358(15) Uani 1 d . . .
H65A H 0.2296 0.1685 0.3974 0.043 Uiso 1 calc R . .
H65B H 0.1931 0.1602 0.4697 0.043 Uiso 1 calc R . .
C71 C 0.0927(5) 0.41949(19) 0.3029(3) 0.0558(18) Uani 1 d D . .
C72 C 0.0040(4) 0.4471(3) 0.2911(4) 0.084(2) Uani 1 d D . .
H72A H -0.0550 0.4307 0.2652 0.101 Uiso 1 calc R . .
C73 C 0.0024(5) 0.4990(3) 0.3177(5) 0.109(3) Uani 1 d D . .
H73A H -0.0573 0.5180 0.3088 0.130 Uiso 1 calc R . .
C74 C 0.0894(6) 0.5228(2) 0.3575(4) 0.098(3) Uani 1 d D . .
H74A H 0.0879 0.5571 0.3778 0.117 Uiso 1 calc R . .
C75 C 0.1786(5) 0.4958(3) 0.3673(4) 0.083(3) Uani 1 d D . .
H75A H 0.2377 0.5125 0.3923 0.100 Uiso 1 calc R . .
C76 C 0.1802(4) 0.4441(3) 0.3402(3) 0.067(2) Uani 1 d D . .
H76A H 0.2403 0.4258 0.3471 0.081 Uiso 1 calc R . .
C77 C 0.0938(5) 0.3620(3) 0.2782(4) 0.077(2) Uani 1 d . . .
H77A H 0.0277 0.3514 0.2521 0.116 Uiso 1 calc R . .
H77B H 0.1171 0.3392 0.3209 0.116 Uiso 1 calc R . .
H77C H 0.1374 0.3586 0.2458 0.116 Uiso 1 calc R . .

loop_
_atom_site_aniso_label
_atom_site_aniso_U_11
_atom_site_aniso_U_22
_atom_site_aniso_U_33
_atom_site_aniso_U_23
_atom_site_aniso_U_13
_atom_site_aniso_U_12
P1 0.0365(10) 0.0290(9) 0.0304(9) 0.0011(7) 0.0059(7) -0.0001(8)
P2 0.0375(10) 0.0345(10) 0.0321(9) 0.0015(7) 0.0107(7) 0.0023(8)
O1 0.053(3) 0.074(3) 0.040(3) 0.014(2) 0.009(2) -0.022(3)
O2 0.035(2) 0.027(2) 0.038(2) 0.0013(17) 0.0102(19) 0.0043(19)
O3 0.038(2) 0.027(2) 0.028(2) -0.0017(17) 0.0119(18) 0.0027(18)
O4 0.033(2) 0.034(2) 0.031(2) 0.0016(18) 0.0079(18) -0.0017(19)
O5 0.035(2) 0.042(2) 0.033(2) 0.0039(19) 0.0127(19) 0.011(2)
N1 0.043(3) 0.026(3) 0.049(3) 0.000(2) 0.012(3) 0.011(2)
N2 0.031(3) 0.056(3) 0.038(3) -0.004(3) 0.012(3) 0.007(3)
C3 0.068(5) 0.055(5) 0.060(5) -0.008(4) 0.026(4) 0.019(4)
C4 0.076(5) 0.037(4) 0.073(5) 0.003(4) 0.015(4) 0.012(4)
C5 0.067(5) 0.109(6) 0.060(5) -0.019(4) 0.028(4) 0.027(5)
C6 0.038(4) 0.068(5) 0.058(4) 0.005(4) 0.011(4) 0.013(4)
C11 0.050(4) 0.027(3) 0.042(4) 0.003(3) 0.027(4) -0.008(3)
C12 0.040(4) 0.020(3) 0.040(4) 0.002(3) 0.021(3) -0.002(3)
C13 0.051(5) 0.036(4) 0.040(4) -0.002(3) 0.019(4) -0.003(3)
C14 0.044(4) 0.031(4) 0.047(4) -0.005(3) 0.026(3) -0.004(3)
C15 0.043(4) 0.026(3) 0.050(4) -0.007(3) 0.016(3) -0.006(3)
C16 0.039(4) 0.016(3) 0.047(4) -0.002(3) 0.010(3) -0.001(3)
C17 0.066(5) 0.101(6) 0.048(4) 0.000(4) 0.032(4) -0.029(5)
C18 0.120(10) 0.246(15) 0.38(2) 0.239(16) 0.105(12) 0.010(9)
C19 0.189(12) 0.301(17) 0.196(12) -0.136(12) 0.165(11) -0.101(12)
C20 0.117(9) 0.311(16) 0.100(8) -0.037(9) 0.066(7) -0.133(10)
C21 0.029(3) 0.034(4) 0.027(3) -0.005(3) 0.007(3) 0.003(3)
C22 0.038(4) 0.026(3) 0.031(3) 0.002(3) 0.007(3) 0.000(3)
C23 0.038(4) 0.041(4) 0.035(3) 0.003(3) 0.015(3) 0.001(3)
C24 0.035(4) 0.032(4) 0.042(4) -0.006(3) 0.010(3) -0.001(3)
C25 0.036(4) 0.032(3) 0.035(3) 0.002(3) 0.005(3) 0.001(3)
C26 0.030(4) 0.028(3) 0.029(3) -0.001(3) 0.006(3) 0.000(3)
C27 0.040(4) 0.048(4) 0.052(4) -0.009(3) 0.017(3) 0.000(3)
C28 0.066(5) 0.047(4) 0.081(5) -0.003(4) 0.032(4) 0.019(4)
C29 0.036(4) 0.080(5) 0.074(5) -0.016(4) 0.017(4) 0.008(4)
C30 0.067(5) 0.072(5) 0.051(4) -0.011(4) 0.023(4) 0.009(4)
C31 0.036(4) 0.026(3) 0.026(3) 0.006(3) 0.014(3) 0.004(3)
C32 0.035(4) 0.026(4) 0.023(3) 0.003(3) 0.003(3) 0.001(3)
C33 0.033(4) 0.032(4) 0.030(3) 0.009(3) 0.002(3) 0.004(3)
C34 0.045(4) 0.026(3) 0.025(3) 0.002(3) 0.009(3) 0.003(3)
C35 0.040(4) 0.031(4) 0.032(3) -0.002(3) 0.010(3) -0.004(3)
C36 0.034(4) 0.032(4) 0.021(3) 0.006(3) 0.012(3) 0.000(3)
C37 0.060(4) 0.028(4) 0.037(4) 0.005(3) 0.008(3) 0.005(3)
C38 0.117(7) 0.032(4) 0.054(5) -0.004(3) -0.017(4) -0.011(4)
C39 0.070(5) 0.031(4) 0.059(4) 0.009(3) 0.016(4) 0.004(3)
C40 0.098(6) 0.037(4) 0.097(6) -0.001(4) 0.049(5) 0.009(4)
C41 0.027(3) 0.026(3) 0.032(4) -0.001(3) 0.004(3) 0.004(3)
C42 0.032(4) 0.028(3) 0.027(3) 0.000(3) 0.007(3) -0.002(3)
C43 0.036(4) 0.032(4) 0.038(4) 0.002(3) 0.016(3) 0.001(3)
C44 0.046(4) 0.022(3) 0.041(4) -0.004(3) 0.011(3) 0.001(3)
C45 0.040(4) 0.034(4) 0.027(3) 0.001(3) 0.005(3) 0.002(3)
C46 0.029(4) 0.028(3) 0.029(4) -0.003(3) 0.006(3) 0.000(3)
C47 0.064(5) 0.039(4) 0.043(4) -0.003(3) 0.016(4) -0.015(4)
C48 0.094(7) 0.114(7) 0.107(7) 0.020(6) -0.016(6) -0.069(6)
C49 0.145(8) 0.062(5) 0.077(6) -0.014(4) 0.055(6) -0.053(5)
C50 0.196(10) 0.045(5) 0.169(9) -0.055(5) 0.135(8) -0.053(6)
C51 0.027(4) 0.037(4) 0.027(3) 0.010(3) 0.002(3) 0.003(3)
C52 0.032(4) 0.034(4) 0.023(3) 0.004(3) 0.006(3) 0.004(3)
C53 0.051(4) 0.035(4) 0.033(4) -0.004(3) 0.011(3) -0.006(3)
C54 0.039(4) 0.033(4) 0.039(4) 0.004(3) 0.019(3) 0.001(3)
C55 0.034(4) 0.038(4) 0.034(3) 0.003(3) 0.013(3) -0.004(3)
C56 0.043(4) 0.026(3) 0.024(3) 0.001(3) 0.011(3) 0.001(3)
C57 0.057(5) 0.049(4) 0.067(5) -0.010(4) 0.028(4) 0.000(4)
C58 0.239(12) 0.139(8) 0.154(9) 0.089(7) 0.170(9) 0.128(8)
C59 0.118(7) 0.059(6) 0.148(8) -0.001(5) 0.088(6) 0.019(5)
C60 0.093(7) 0.120(8) 0.122(7) 0.012(6) 0.053(6) 0.031(6)
C61 0.041(4) 0.033(4) 0.034(4) -0.002(3) 0.008(3) -0.001(3)
C62 0.036(4) 0.026(3) 0.030(3) 0.006(3) 0.004(3) 0.003(3)
C63 0.027(3) 0.030(3) 0.040(4) 0.002(3) 0.013(3) 0.003(3)
C64 0.042(4) 0.042(4) 0.021(3) 0.002(3) 0.002(3) -0.003(3)
C65 0.038(4) 0.041(4) 0.029(3) 0.005(3) 0.011(3) 0.001(3)
C71 0.072(5) 0.055(5) 0.044(4) -0.002(4) 0.021(4) 0.003(4)
C72 0.067(6) 0.081(6) 0.111(7) 0.020(5) 0.038(5) 0.002(5)
C73 0.103(8) 0.087(8) 0.160(10) 0.024(7) 0.078(8) 0.005(6)
C74 0.154(9) 0.049(5) 0.124(8) -0.010(5) 0.097(8) -0.003(7)
C75 0.114(8) 0.072(6) 0.078(6) -0.005(5) 0.051(6) -0.020(6)
C76 0.078(6) 0.070(6) 0.056(5) 0.006(4) 0.022(4) 0.002(5)
C77 0.087(6) 0.094(6) 0.053(5) -0.009(4) 0.019(4) 0.009(5)

loop_
_atom_type_symbol
_atom_type_description
_atom_type_scat_dispersion_real
_atom_type_scat_dispersion_imag
_atom_type_scat_source
C C 0.0033 0.0016 'International Tables Vol C Tables 4.2.6.8 and 6.1.1.4'
H H 0.0000 0.0000 'International Tables Vol C Tables 4.2.6.8 and 6.1.1.4'
N N 0.0061 0.0033 'International Tables Vol C Tables 4.2.6.8 and 6.1.1.4'
O O 0.0106 0.0060 'International Tables Vol C Tables 4.2.6.8 and 6.1.1.4'
P P 0.1023 0.0942 'International Tables Vol C Tables 4.2.6.8 and 6.1.1.4'

loop_
_geom_angle_atom_site_label_1
_geom_angle_atom_site_label_2
_geom_angle_atom_site_label_3
_geom_angle
_geom_angle_site_symmetry_1
_geom_angle_site_symmetry_3
_geom_angle_publ_flag
O3 P1 N1 95.4(2) . . y
O3 P1 O2 101.11(18) . . y
N1 P1 O2 99.1(2) . . y
O4 P2 N2 108.3(2) . . y
O4 P2 O5 99.94(18) . . y
N2 P2 O5 98.3(2) . . y
C21 O2 P1 119.8(3) . . ?
C31 O3 P1 118.4(3) . . ?
C41 O4 P2 128.1(3) . . ?
C51 O5 P2 113.1(3) . . ?
C3 N1 C4 111.8(5) . . ?
C3 N1 P1 123.2(4) . . ?
C4 N1 P1 113.8(4) . . ?
C6 N2 C5 114.8(5) . . ?
C6 N2 P2 127.1(4) . . ?
C5 N2 P2 116.8(4) . . ?
O1 C11 C12 122.8(5) . . ?
O1 C11 C16 114.6(5) . . ?
C12 C11 C16 122.5(5) . . ?
C11 C12 C13 116.7(5) . . ?
C11 C12 C65 121.1(5) . . ?
C13 C12 C65 122.2(5) . . ?
C14 C13 C12 123.9(5) . . ?
C13 C14 C15 116.0(5) . . ?
C13 C14 C17 120.8(6) . . ?
C15 C14 C17 123.2(6) . . ?
C16 C15 C14 122.8(6) . . ?
C15 C16 C11 118.0(5) . . ?
C15 C16 C61 122.9(5) . . ?
C11 C16 C61 119.0(5) . . ?
C19 C17 C18 107.4(9) . . ?
C19 C17 C20 108.0(8) . . ?
C18 C17 C20 108.1(9) . . ?
C19 C17 C14 109.1(7) . . ?
C18 C17 C14 111.2(7) . . ?
C20 C17 C14 112.8(6) . . ?
C26 C21 C22 121.8(5) . . ?
C26 C21 O2 117.9(5) . . ?
C22 C21 O2 120.3(5) . . ?
C23 C22 C21 117.5(5) . . ?
C23 C22 C61 118.7(5) . . ?
C21 C22 C61 123.6(5) . . ?
C22 C23 C24 123.7(5) . . ?
C25 C24 C23 116.2(5) . . ?
C25 C24 C27 124.2(5) . . ?
C23 C24 C27 119.6(5) . . ?
C24 C25 C26 123.2(5) . . ?
C21 C26 C25 117.5(5) . . ?
C21 C26 C62 121.7(5) . . ?
C25 C26 C62 120.8(5) . . ?
C28 C27 C24 112.6(5) . . ?
C28 C27 C29 107.8(5) . . ?
C24 C27 C29 109.9(5) . . ?
C28 C27 C30 108.9(5) . . ?
C24 C27 C30 109.5(5) . . ?
C29 C27 C30 108.1(5) . . ?
C32 C31 C36 121.9(5) . . ?
C32 C31 O3 118.7(5) . . ?
C36 C31 O3 119.3(5) . . ?
C31 C32 C33 116.7(5) . . ?
C31 C32 C62 121.9(5) . . ?
C33 C32 C62 121.4(5) . . ?
C34 C33 C32 124.6(5) . . ?
C33 C34 C35 116.1(5) . . ?
C33 C34 C37 122.6(5) . . ?
C35 C34 C37 121.1(5) . . ?
C36 C35 C34 122.5(5) . . ?
C35 C36 C31 118.0(5) . . ?
C35 C36 C63 119.6(5) . . ?
C31 C36 C63 122.4(5) . . ?
C38 C37 C39 108.6(5) . . ?
C38 C37 C34 113.0(5) . . ?
C39 C37 C34 106.9(4) . . ?
C38 C37 C40 108.4(5) . . ?
C39 C37 C40 108.9(5) . . ?
C34 C37 C40 110.9(5) . . ?
O4 C41 C42 117.7(4) . . ?
O4 C41 C46 121.0(5) . . ?
C42 C41 C46 121.1(5) . . ?
C43 C42 C41 118.7(5) . . ?
C43 C42 C63 120.7(5) . . ?
C41 C42 C63 120.4(5) . . ?
C42 C43 C44 122.7(5) . . ?
C45 C44 C43 115.8(5) . . ?
C45 C44 C47 121.0(5) . . ?
C43 C44 C47 123.1(5) . . ?
C46 C45 C44 124.1(5) . . ?
C45 C46 C41 117.5(5) . . ?
C45 C46 C64 115.7(5) . . ?
C41 C46 C64 126.7(5) . . ?
C49 C47 C50 108.7(6) . . ?
C49 C47 C48 107.5(6) . . ?
C50 C47 C48 110.5(6) . . ?
C49 C47 C44 113.3(5) . . ?
C50 C47 C44 109.3(5) . . ?
C48 C47 C44 107.5(5) . . ?
C52 C51 C56 121.4(5) . . ?
C52 C51 O5 117.3(5) . . ?
C56 C51 O5 121.3(5) . . ?
C51 C52 C53 118.8(5) . . ?
C51 C52 C64 119.9(5) . . ?
C53 C52 C64 121.1(5) . . ?
C54 C53 C52 121.9(5) . . ?
C53 C54 C55 117.5(5) . . ?
C53 C54 C57 121.9(5) . . ?
C55 C54 C57 120.5(5) . . ?
C54 C55 C56 122.3(5) . . ?
C51 C56 C55 118.0(5) . . ?
C51 C56 C65 122.2(5) . . ?
C55 C56 C65 119.7(5) . . ?
C58 C57 C59 114.3(7) . . ?
C58 C57 C54 112.0(6) . . ?
C59 C57 C54 114.0(6) . . ?
C58 C57 C60 106.9(7) . . ?
C59 C57 C60 100.3(6) . . ?
C54 C57 C60 108.2(5) . . ?
C16 C61 C22 115.2(4) . . ?
C32 C62 C26 114.9(4) . . ?
C42 C63 C36 113.4(4) . . ?
C52 C64 C46 119.8(4) . . ?
C12 C65 C56 115.3(4) . . ?
C76 C71 C72 119.98(8) . . ?
C76 C71 C77 119.9(5) . . ?
C72 C71 C77 120.1(5) . . ?
C73 C72 C71 119.99(8) . . ?
C72 C73 C74 119.98(8) . . ?
C73 C74 C75 119.97(8) . . ?
C76 C75 C74 119.98(8) . . ?
C75 C76 C71 120.01(8) . . ?

loop_
_geom_bond_atom_site_label_1
_geom_bond_atom_site_label_2
_geom_bond_distance
_geom_bond_site_symmetry_2
_geom_bond_publ_flag
P1 O3 1.647(3) . y
P1 N1 1.672(4) . y
P1 O2 1.681(4) . y
P2 O4 1.646(4) . y
P2 N2 1.646(5) . y
P2 O5 1.655(3) . y
O1 C11 1.369(6) . ?
O2 C21 1.400(6) . ?
O3 C31 1.409(6) . ?
O4 C41 1.387(6) . ?
O5 C51 1.405(6) . ?
N1 C3 1.449(7) . ?
N1 C4 1.461(7) . ?
N2 C6 1.435(7) . ?
N2 C5 1.466(7) . ?
C11 C12 1.383(7) . ?
C11 C16 1.394(7) . ?
C12 C13 1.397(7) . ?
C12 C65 1.516(7) . ?
C13 C14 1.389(7) . ?
C14 C15 1.404(7) . ?
C14 C17 1.528(8) . ?
C15 C16 1.378(7) . ?
C16 C61 1.516(7) . ?
C17 C19 1.487(11) . ?
C17 C18 1.488(11) . ?
C17 C20 1.497(10) . ?
C21 C26 1.392(7) . ?
C21 C22 1.400(7) . ?
C22 C23 1.379(7) . ?
C22 C61 1.518(7) . ?
C23 C24 1.393(7) . ?
C24 C25 1.391(7) . ?
C24 C27 1.526(7) . ?
C25 C26 1.394(7) . ?
C26 C62 1.517(7) . ?
C27 C28 1.522(8) . ?
C27 C29 1.537(7) . ?
C27 C30 1.540(8) . ?
C31 C32 1.384(7) . ?
C31 C36 1.404(7) . ?
C32 C33 1.389(7) . ?
C32 C62 1.504(7) . ?
C33 C34 1.380(7) . ?
C34 C35 1.399(7) . ?
C34 C37 1.544(7) . ?
C35 C36 1.385(7) . ?
C36 C63 1.518(7) . ?
C37 C38 1.519(7) . ?
C37 C39 1.524(7) . ?
C37 C40 1.547(8) . ?
C41 C42 1.389(7) . ?
C41 C46 1.397(7) . ?
C42 C43 1.383(7) . ?
C42 C63 1.511(7) . ?
C43 C44 1.398(7) . ?
C44 C45 1.391(7) . ?
C44 C47 1.541(7) . ?
C45 C46 1.382(7) . ?
C46 C64 1.531(7) . ?
C47 C49 1.507(8) . ?
C47 C50 1.517(8) . ?
C47 C48 1.528(9) . ?
C51 C52 1.388(7) . ?
C51 C56 1.388(7) . ?
C52 C53 1.393(7) . ?
C52 C64 1.516(7) . ?
C53 C54 1.385(7) . ?
C54 C55 1.394(7) . ?
C54 C57 1.517(8) . ?
C55 C56 1.397(7) . ?
C56 C65 1.527(7) . ?
C57 C58 1.472(9) . ?
C57 C59 1.495(8) . ?
C57 C60 1.582(9) . ?
C71 C76 1.377(3) . ?
C71 C72 1.377(3) . ?
C71 C77 1.494(8) . ?
C72 C73 1.377(3) . ?
C73 C74 1.377(3) . ?
C74 C75 1.377(3) . ?
C75 C76 1.377(3) . ?
